data_1513199
loop_
_publ_author_name
'Subhi A. Al-Jibori'
'Amina I.A. Al-Nassiry'
'Graeme Hogarth'
'Luca Salassa'

_publ_section_title
;
 Platinum and palladium bis(diphenylphosphino)ferrocene (dppf) complexes
 with heterocyclic N-acetamide ligands: Synthesis and molecular structures
 of [MCl(sac)(k2-dppf)] (M = Pt, Pd, sac = saccharinate),
 [PtCl(ata)(k2-dppf)] and [Pt(ata)2(k2-dppf)] (ataH =
 N-(2-thiazolyl)acetamide
;
_journal_name_full
;
Inorganica Chimica Acta
;
_journal_page_first 46
_journal_page_last 53
_journal_paper_doi 10.1016/j.ica.2012.12.010
_journal_volume 398
_journal_year 2013
_chemical_formula_sum 'C44 H38 Fe N4 O2 P2 Pt S2'
_chemical_formula_weight 1031.78
_space_group_IT_number 4
_symmetry_cell_setting monoclinic
_symmetry_space_group_name_Hall 'P 2yb'
_symmetry_space_group_name_H-M 'P 1 21 1'
_atom_sites_solution_hydrogens geom
_atom_sites_solution_primary heavy
_atom_sites_solution_secondary difmap
_cell_angle_alpha 90.00
_cell_angle_beta 100.469(3)
_cell_angle_gamma 90.00
_cell_formula_units_Z 4
_cell_length_a 12.422(2)
_cell_length_b 23.007(4)
_cell_length_c 17.388(3)
_cell_measurement_temperature 150(2)
_cell_volume 4886.6(14)
_computing_cell_refinement 'Bruker SAINT'
_computing_data_collection 'Bruker SMART'
_computing_data_reduction 'Bruker SAINT'
_computing_structure_refinement 'SHELXL-97 (Sheldrick, 1997)'
_computing_structure_solution 'SHELXS-97 (Sheldrick, 1990)'
_diffrn_ambient_temperature 150(2)
_diffrn_measured_fraction_theta_full 0.996
_diffrn_measured_fraction_theta_max 0.933
_diffrn_measurement_device_type 'Bruker SMART APEX diffractometer'
_diffrn_measurement_method '\w rotation with narrow frames'
_diffrn_radiation_monochromator graphite
_diffrn_radiation_source 'fine-focus sealed tube'
_diffrn_radiation_type MoK\a
_diffrn_radiation_wavelength 0.71073
_diffrn_reflns_av_R_equivalents 0.1050
_diffrn_reflns_av_sigmaI/netI 0.1978
_diffrn_reflns_limit_h_max 15
_diffrn_reflns_limit_h_min -15
_diffrn_reflns_limit_k_max 29
_diffrn_reflns_limit_k_min -30
_diffrn_reflns_limit_l_max 22
_diffrn_reflns_limit_l_min -22
_diffrn_reflns_number 40625
_diffrn_reflns_theta_full 26.00
_diffrn_reflns_theta_max 28.29
_diffrn_reflns_theta_min 1.67
_exptl_absorpt_coefficient_mu 3.344
_exptl_absorpt_correction_T_max 0.8246
_exptl_absorpt_correction_T_min 0.5266
_exptl_absorpt_correction_type multi-scan
_exptl_crystal_colour orange
_exptl_crystal_density_diffrn 1.402
_exptl_crystal_density_method 'not measured'
_exptl_crystal_description block
_exptl_crystal_F_000 2048
_exptl_crystal_size_max 0.22
_exptl_crystal_size_mid 0.08
_exptl_crystal_size_min 0.06
_refine_diff_density_max 6.391
_refine_diff_density_min -4.791
_refine_diff_density_rms 0.350
_refine_ls_abs_structure_details 'Flack H D (1983), Acta Cryst. A39, 876-881'
_refine_ls_abs_structure_Flack 0.00
_refine_ls_extinction_method none
_refine_ls_goodness_of_fit_ref 1.016
_refine_ls_hydrogen_treatment constr
_refine_ls_matrix_type full
_refine_ls_number_parameters 499
_refine_ls_number_reflns 21315
_refine_ls_number_restraints 1
_refine_ls_restrained_S_all 1.016
_refine_ls_R_factor_all 0.1395
_refine_ls_R_factor_gt 0.0973
_refine_ls_shift/su_max 0.033
_refine_ls_shift/su_mean 0.002
_refine_ls_structure_factor_coef Fsqd
_refine_ls_weighting_details 'calc w=1/[\s^2^(Fo^2^)+(0.1375P)^2^+0.0000P] where P=(Fo^2^+2Fc^2^)/3'
_refine_ls_weighting_scheme calc
_refine_ls_wR_factor_gt 0.2392
_refine_ls_wR_factor_ref 0.2644
_reflns_number_gt 14222
_reflns_number_total 21315
_reflns_threshold_expression I>2\s(I)
_cod_data_source_file ICA-2013-398-46-53-4.cif
_cod_data_source_block str0839
_cod_original_cell_volume 4886.5(14)
_cod_original_sg_symbol_H-M P21
_cod_database_code 1513199

loop_
_symmetry_equiv_pos_as_xyz
'x, y, z'
'-x, y+1/2, -z'

loop_
_atom_site_label
_atom_site_type_symbol
_atom_site_fract_x
_atom_site_fract_y
_atom_site_fract_z
_atom_site_U_iso_or_equiv
_atom_site_adp_type
_atom_site_occupancy
_atom_site_symmetry_multiplicity
_atom_site_calc_flag
_atom_site_refinement_flags
Pt1 Pt 0.50540(5) 0.36667(3) 0.44361(4) 0.01659(18) Uani 1 1 d .
Pt2 Pt 1.04026(5) 0.46364(3) 0.01702(4) 0.01562(18) Uani 1 1 d .
Fe1 Fe 0.8482(2) 0.40467(14) 0.48627(16) 0.0194(6) Uani 1 1 d .
Fe2 Fe 0.7003(2) 0.42617(15) -0.02387(17) 0.0219(7) Uani 1 1 d .
P1 P 0.6177(4) 0.3875(2) 0.5593(3) 0.0188(11) Uani 1 1 d .
P2 P 0.6126(4) 0.3896(2) 0.3583(3) 0.0155(10) Uiso 1 1 d .
P3 P 0.9304(4) 0.44758(19) 0.1028(3) 0.0110(10) Uiso 1 1 d .
P4 P 0.9286(4) 0.4407(2) -0.0974(3) 0.0155(10) Uani 1 1 d .
S1 S 0.2938(5) 0.2598(3) 0.2554(3) 0.0343(13) Uani 1 1 d .
S2 S 0.2050(4) 0.3703(3) 0.5566(3) 0.0344(13) Uani 1 1 d .
S3 S 1.3418(4) 0.4575(3) -0.0963(3) 0.0342(14) Uani 1 1 d .
S4 S 1.2589(5) 0.5735(3) 0.1967(4) 0.0456(17) Uani 1 1 d .
N1 N 0.3933(13) 0.3358(7) 0.3501(9) 0.018(4) Uiso 1 1 d .
N2 N 0.4913(15) 0.2499(8) 0.3587(11) 0.031(4) Uiso 1 1 d .
N3 N 0.3835(11) 0.3566(6) 0.5102(8) 0.007(3) Uiso 1 1 d .
N4 N 0.3315(13) 0.4485(7) 0.4929(10) 0.025(4) Uiso 1 1 d .
N5 N 1.1470(12) 0.4746(6) -0.0507(9) 0.018(4) Uiso 1 1 d .
N6 N 1.2154(12) 0.3807(6) -0.0245(9) 0.019(4) Uiso 1 1 d .
N7 N 1.1565(14) 0.4999(7) 0.1054(10) 0.026(4) Uiso 1 1 d .
N8 N 1.0620(13) 0.5877(7) 0.0920(9) 0.022(4) Uiso 1 1 d .
O1 O 0.4371(15) 0.1714(8) 0.2709(11) 0.051(5) Uiso 1 1 d .
O2 O 0.1813(13) 0.4835(6) 0.5398(9) 0.036(4) Uiso 1 1 d .
O3 O 1.3620(15) 0.3435(8) -0.0776(11) 0.051(5) Uiso 1 1 d .
O4 O 1.1289(17) 0.6625(9) 0.1678(12) 0.067(6) Uiso 1 1 d .
C1 C 0.4127(18) 0.2828(9) 0.3302(13) 0.030(5) Uiso 1 1 d .
C2 C 0.2967(15) 0.3614(10) 0.3162(11) 0.027(4) Uiso 1 1 d .
H2B H 0.2793 0.4007 0.3254 0.033 Uiso 1 1 calc R
C3 C 0.231(2) 0.3274(10) 0.2706(15) 0.041(6) Uiso 1 1 d .
H3B H 0.1583 0.3373 0.2478 0.049 Uiso 1 1 calc R
C4 C 0.5047(19) 0.1970(10) 0.3257(14) 0.036(5) Uiso 1 1 d .
C5 C 0.603(2) 0.1612(13) 0.3547(18) 0.061(8) Uiso 1 1 d .
H5A H 0.5991 0.1250 0.3247 0.091 Uiso 1 1 calc R
H5B H 0.6059 0.1522 0.4101 0.091 Uiso 1 1 calc R
H5C H 0.6688 0.1828 0.3485 0.091 Uiso 1 1 calc R
C6 C 0.3150(17) 0.3930(9) 0.5138(12) 0.023(4) Uiso 1 1 d .
C7 C 0.3547(16) 0.2979(9) 0.5315(12) 0.023(4) Uiso 1 1 d .
H7A H 0.3928 0.2629 0.5255 0.028 Uiso 1 1 calc R
C8 C 0.260(2) 0.3042(11) 0.5624(15) 0.040(6) Uiso 1 1 d .
H8B H 0.2278 0.2726 0.5854 0.048 Uiso 1 1 calc R
C9 C 0.2617(17) 0.4902(9) 0.5058(12) 0.025(5) Uiso 1 1 d .
C10 C 0.296(2) 0.5481(10) 0.4805(15) 0.041(6) Uiso 1 1 d .
H10A H 0.2438 0.5777 0.4907 0.061 Uiso 1 1 calc R
H10B H 0.2980 0.5471 0.4244 0.061 Uiso 1 1 calc R
H10C H 0.3691 0.5575 0.5096 0.061 Uiso 1 1 calc R
C11 C 0.7562(14) 0.4171(8) 0.5613(11) 0.010(4) Uiso 1 1 d .
C12 C 0.8539(15) 0.4003(8) 0.6017(11) 0.020(4) Uiso 1 1 d .
H12A H 0.8672 0.3640 0.6337 0.024 Uiso 1 1 calc R
C13 C 0.9370(19) 0.4405(9) 0.5894(13) 0.033(5) Uiso 1 1 d .
H13A H 1.0175 0.4369 0.6091 0.040 Uiso 1 1 calc R
C14 C 0.8833(19) 0.4842(10) 0.5387(13) 0.033(5) Uiso 1 1 d .
H14A H 0.9210 0.5169 0.5163 0.040 Uiso 1 1 calc R
C15 C 0.7680(17) 0.4727(10) 0.5205(12) 0.029(5) Uiso 1 1 d .
H15A H 0.7093 0.4968 0.4884 0.035 Uiso 1 1 calc R
C16 C 0.7644(15) 0.3791(8) 0.3868(11) 0.022(4) Uiso 1 1 d .
C17 C 0.8501(19) 0.4120(10) 0.3697(14) 0.035(5) Uiso 1 1 d .
H17A H 0.8419 0.4492 0.3395 0.042 Uiso 1 1 calc R
C18 C 0.9448(18) 0.3904(9) 0.4075(13) 0.030(5) Uiso 1 1 d .
H18A H 1.0193 0.4071 0.4082 0.036 Uiso 1 1 calc R
C19 C 0.917(2) 0.3344(10) 0.4492(14) 0.038(6) Uiso 1 1 d .
H19A H 0.9713 0.3081 0.4819 0.046 Uiso 1 1 calc R
C20 C 0.8063(18) 0.3281(9) 0.4351(13) 0.028(5) Uiso 1 1 d .
H20A H 0.7626 0.2964 0.4540 0.034 Uiso 1 1 calc R
C21 C 0.5530(15) 0.4261(8) 0.6276(11) 0.016(4) Uiso 1 1 d .
C22 C 0.4781(15) 0.4053(8) 0.6667(11) 0.018(4) Uiso 1 1 d .
H22A H 0.4577 0.3655 0.6600 0.022 Uiso 1 1 calc R
C23 C 0.4294(18) 0.4388(9) 0.7164(12) 0.024(5) Uiso 1 1 d .
H23A H 0.3796 0.4214 0.7450 0.029 Uiso 1 1 calc R
C24 C 0.450(2) 0.4923(11) 0.7243(15) 0.041(6) Uiso 1 1 d .
H24A H 0.4133 0.5139 0.7583 0.049 Uiso 1 1 calc R
C25 C 0.5258(18) 0.5228(10) 0.6851(13) 0.030(5) Uiso 1 1 d .
H25A H 0.5409 0.5632 0.6911 0.036 Uiso 1 1 calc R
C26 C 0.5762(14) 0.4848(7) 0.6354(10) 0.013(4) Uiso 1 1 d .
H26A H 0.6276 0.5009 0.6071 0.016 Uiso 1 1 calc R
C27 C 0.6541(16) 0.3165(8) 0.6075(11) 0.021(4) Uiso 1 1 d .
C28 C 0.694(2) 0.3154(12) 0.6909(16) 0.043(6) Uiso 1 1 d .
H28A H 0.7026 0.3502 0.7208 0.052 Uiso 1 1 calc R
C29 C 0.718(2) 0.2621(10) 0.7251(16) 0.043(6) Uiso 1 1 d .
H29A H 0.7436 0.2612 0.7800 0.052 Uiso 1 1 calc R
C30 C 0.708(2) 0.2105(13) 0.6863(18) 0.059(8) Uiso 1 1 d .
H30A H 0.7311 0.1749 0.7118 0.071 Uiso 1 1 calc R
C31 C 0.660(2) 0.2130(13) 0.6008(18) 0.058(8) Uiso 1 1 d .
H31A H 0.6455 0.1781 0.5715 0.069 Uiso 1 1 calc R
C32 C 0.6352(17) 0.2664(9) 0.5650(13) 0.026(5) Uiso 1 1 d .
H32A H 0.6053 0.2682 0.5107 0.031 Uiso 1 1 calc R
C33 C 0.5941(15) 0.4662(10) 0.3325(11) 0.024(4) Uiso 1 1 d .
C34 C 0.6376(18) 0.4930(9) 0.2678(13) 0.031(5) Uiso 1 1 d .
H34A H 0.6821 0.4700 0.2406 0.038 Uiso 1 1 calc R
C35 C 0.619(2) 0.5449(10) 0.2465(15) 0.041(6) Uiso 1 1 d .
H35A H 0.6416 0.5595 0.2008 0.049 Uiso 1 1 calc R
C36 C 0.562(2) 0.5821(12) 0.2937(15) 0.045(6) Uiso 1 1 d .
H36A H 0.5576 0.6226 0.2830 0.054 Uiso 1 1 calc R
C37 C 0.515(2) 0.5606(11) 0.3529(14) 0.038(6) Uiso 1 1 d .
H37A H 0.4698 0.5845 0.3787 0.046 Uiso 1 1 calc R
C38 C 0.5338(15) 0.5027(8) 0.3742(11) 0.015(4) Uiso 1 1 d .
H38A H 0.5059 0.4876 0.4175 0.018 Uiso 1 1 calc R
C39 C 0.5817(13) 0.3547(7) 0.2622(9) 0.010(4) Uiso 1 1 d .
C40 C 0.6364(18) 0.3063(9) 0.2468(13) 0.031(5) Uiso 1 1 d .
H40A H 0.6963 0.2951 0.2861 0.037 Uiso 1 1 calc R
C41 C 0.6153(17) 0.2695(9) 0.1785(12) 0.029(5) Uiso 1 1 d .
H41A H 0.6538 0.2350 0.1708 0.034 Uiso 1 1 calc R
C42 C 0.528(2) 0.2937(11) 0.1252(16) 0.047(7) Uiso 1 1 d .
H42A H 0.5088 0.2744 0.0763 0.057 Uiso 1 1 calc R
C43 C 0.4655(17) 0.3423(9) 0.1354(13) 0.028(5) Uiso 1 1 d .
H43A H 0.4057 0.3542 0.0965 0.033 Uiso 1 1 calc R
C44 C 0.4959(18) 0.3734(11) 0.2071(13) 0.036(5) Uiso 1 1 d .
H44A H 0.4564 0.4072 0.2165 0.043 Uiso 1 1 calc R
C50 C 1.2358(17) 0.4351(9) -0.0507(12) 0.023(4) Uiso 1 1 d .
C51 C 1.197(2) 0.5292(11) -0.0746(15) 0.040(6) Uiso 1 1 d .
H51A H 1.1607 0.5650 -0.0694 0.048 Uiso 1 1 calc R
C52 C 1.288(2) 0.5304(11) -0.1024(15) 0.044(6) Uiso 1 1 d .
H52A H 1.3197 0.5635 -0.1222 0.053 Uiso 1 1 calc R
C53 C 1.278(2) 0.3352(10) -0.0375(15) 0.038(6) Uiso 1 1 d .
C54 C 1.248(2) 0.2758(13) -0.0164(18) 0.061(8) Uiso 1 1 d .
H54A H 1.3014 0.2479 -0.0289 0.091 Uiso 1 1 calc R
H54B H 1.1750 0.2661 -0.0460 0.091 Uiso 1 1 calc R
H54C H 1.2462 0.2742 0.0397 0.091 Uiso 1 1 calc R
C55 C 1.1514(16) 0.5536(8) 0.1261(11) 0.021(4) Uiso 1 1 d .
C56 C 1.313(2) 0.5043(10) 0.2024(14) 0.038(6) Uiso 1 1 d .
H56A H 1.3774 0.4916 0.2367 0.046 Uiso 1 1 calc R
C57 C 1.2437(15) 0.4696(10) 0.1453(11) 0.024(4) Uiso 1 1 d .
H57A H 1.2568 0.4297 0.1361 0.029 Uiso 1 1 calc R
C58 C 1.056(2) 0.6404(12) 0.1176(17) 0.051(7) Uiso 1 1 d .
C59 C 0.962(2) 0.6730(13) 0.0790(18) 0.061(8) Uiso 1 1 d .
H59A H 0.9635 0.7121 0.1017 0.091 Uiso 1 1 calc R
H59B H 0.8949 0.6530 0.0861 0.091 Uiso 1 1 calc R
H59C H 0.9639 0.6760 0.0230 0.091 Uiso 1 1 calc R
C60 C 0.7885(14) 0.4588(9) 0.0765(10) 0.018(4) Uiso 1 1 d .
C61 C 0.6915(17) 0.4261(9) 0.0909(12) 0.026(5) Uiso 1 1 d .
H61A H 0.6924 0.3910 0.1249 0.032 Uiso 1 1 calc R
C62 C 0.6031(16) 0.4518(8) 0.0510(12) 0.024(5) Uiso 1 1 d .
H62A H 0.5273 0.4366 0.0491 0.029 Uiso 1 1 calc R
C63 C 0.6254(18) 0.4986(9) 0.0111(13) 0.031(5) Uiso 1 1 d .
H63A H 0.5709 0.5240 -0.0227 0.037 Uiso 1 1 calc R
C64 C 0.7441(15) 0.5056(8) 0.0258(11) 0.019(4) Uiso 1 1 d .
H64A H 0.7864 0.5366 0.0043 0.023 Uiso 1 1 calc R
C65 C 0.8016(14) 0.4074(8) -0.1013(10) 0.012(4) Uiso 1 1 d .
C66 C 0.6901(16) 0.4263(9) -0.1428(12) 0.025(5) Uiso 1 1 d .
H66A H 0.6725 0.4601 -0.1790 0.030 Uiso 1 1 calc R
C67 C 0.6128(18) 0.3846(9) -0.1198(13) 0.030(5) Uiso 1 1 d .
H67A H 0.5315 0.3879 -0.1360 0.036 Uiso 1 1 calc R
C68 C 0.6639(16) 0.3421(9) -0.0684(12) 0.023(4) Uiso 1 1 d .
H68A H 0.6281 0.3099 -0.0438 0.028 Uiso 1 1 calc R
C69 C 0.7758(15) 0.3557(8) -0.0560(11) 0.020(4) Uiso 1 1 d .
H69A H 0.8326 0.3335 -0.0194 0.024 Uiso 1 1 calc R
C70 C 0.9465(14) 0.3682(10) 0.1302(10) 0.019(4) Uiso 1 1 d .
C71 C 1.0080(19) 0.3317(10) 0.0955(14) 0.037(6) Uiso 1 1 d .
H71A H 1.0448 0.3463 0.0561 0.044 Uiso 1 1 calc R
C72 C 1.0181(16) 0.2757(8) 0.1152(11) 0.022(4) Uiso 1 1 d .
H72A H 1.0537 0.2503 0.0847 0.026 Uiso 1 1 calc R
C73 C 0.979(2) 0.2535(12) 0.1776(15) 0.045(6) Uiso 1 1 d .
H73A H 0.9943 0.2146 0.1942 0.054 Uiso 1 1 calc R
C74 C 0.9188(19) 0.2886(10) 0.2146(14) 0.034(5) Uiso 1 1 d .
H74A H 0.8863 0.2735 0.2558 0.041 Uiso 1 1 calc R
C75 C 0.9032(16) 0.3470(8) 0.1935(12) 0.024(5) Uiso 1 1 d .
H75A H 0.8636 0.3720 0.2218 0.029 Uiso 1 1 calc R
C76 C 0.9637(17) 0.4845(9) 0.1959(13) 0.027(5) Uiso 1 1 d .
C77 C 1.0506(17) 0.4630(11) 0.2548(12) 0.034(5) Uiso 1 1 d .
H77A H 1.0877 0.4279 0.2473 0.041 Uiso 1 1 calc R
C78 C 1.080(2) 0.4966(13) 0.3265(18) 0.057(8) Uiso 1 1 d .
H78A H 1.1406 0.4854 0.3654 0.068 Uiso 1 1 calc R
C79 C 1.021(2) 0.5437(12) 0.3364(17) 0.050(7) Uiso 1 1 d .
H79A H 1.0377 0.5628 0.3856 0.060 Uiso 1 1 calc R
C80 C 0.931(3) 0.5687(14) 0.2781(18) 0.065(9) Uiso 1 1 d .
H80A H 0.8930 0.6036 0.2852 0.078 Uiso 1 1 calc R
C81 C 0.9105(19) 0.5343(9) 0.2120(14) 0.034(5) Uiso 1 1 d .
H81A H 0.8518 0.5467 0.1724 0.040 Uiso 1 1 calc R
C82 C 0.8963(14) 0.5052(8) -0.1519(10) 0.015(4) Uiso 1 1 d .
C83 C 0.8535(16) 0.5062(9) -0.2275(12) 0.024(5) Uiso 1 1 d .
H83A H 0.8417 0.4698 -0.2533 0.028 Uiso 1 1 calc R
C84 C 0.8237(19) 0.5565(10) -0.2734(15) 0.037(6) Uiso 1 1 d .
H84A H 0.7991 0.5544 -0.3283 0.045 Uiso 1 1 calc R
C85 C 0.8324(19) 0.6094(10) -0.2333(14) 0.039(6) Uiso 1 1 d .
H85A H 0.8125 0.6442 -0.2617 0.047 Uiso 1 1 calc R
C86 C 0.871(2) 0.6125(11) -0.1496(14) 0.042(6) Uiso 1 1 d .
H86A H 0.8733 0.6482 -0.1220 0.050 Uiso 1 1 calc R
C87 C 0.9042(17) 0.5615(9) -0.1122(13) 0.027(5) Uiso 1 1 d .
H87A H 0.9338 0.5626 -0.0578 0.033 Uiso 1 1 calc R
C88 C 0.9923(16) 0.3930(8) -0.1610(11) 0.017(4) Uiso 1 1 d .
C89 C 0.970(2) 0.3328(10) -0.1698(14) 0.036(6) Uiso 1 1 d .
H89A H 0.9186 0.3161 -0.1417 0.043 Uiso 1 1 calc R
C90 C 1.018(2) 0.2981(12) -0.2163(15) 0.043(6) Uiso 1 1 d .
H90A H 0.9986 0.2581 -0.2215 0.052 Uiso 1 1 calc R
C91 C 1.098(2) 0.3221(11) -0.2587(16) 0.045(6) Uiso 1 1 d .
H91A H 1.1371 0.2972 -0.2879 0.054 Uiso 1 1 calc R
C92 C 1.120(2) 0.3864(10) -0.2557(15) 0.040(6) Uiso 1 1 d .
H92A H 1.1677 0.4046 -0.2857 0.048 Uiso 1 1 calc R
C93 C 1.0655(16) 0.4171(9) -0.2055(12) 0.022(4) Uiso 1 1 d .
H93A H 1.0786 0.4577 -0.2008 0.027 Uiso 1 1 calc R

loop_
_atom_site_aniso_label
_atom_site_aniso_U_11
_atom_site_aniso_U_22
_atom_site_aniso_U_33
_atom_site_aniso_U_23
_atom_site_aniso_U_13
_atom_site_aniso_U_12
Pt1 0.0088(3) 0.0300(4) 0.0100(3) -0.0008(3) -0.0010(3) 0.0014(3)
Pt2 0.0063(3) 0.0293(4) 0.0100(3) -0.0024(3) -0.0019(2) 0.0000(3)
Fe1 0.0101(13) 0.0398(18) 0.0076(13) -0.0016(12) -0.0002(10) 0.0018(12)
Fe2 0.0096(13) 0.044(2) 0.0111(14) 0.0005(13) 0.0003(11) -0.0031(13)
P1 0.012(2) 0.037(3) 0.008(2) -0.004(2) 0.0018(19) -0.002(2)
P4 0.012(2) 0.030(3) 0.004(2) -0.0006(18) 0.0009(18) -0.003(2)
S1 0.025(3) 0.037(3) 0.034(3) -0.007(2) -0.012(2) -0.003(2)
S2 0.014(2) 0.067(4) 0.024(3) -0.008(3) 0.007(2) -0.006(3)
S3 0.015(2) 0.068(4) 0.021(3) 0.004(3) 0.009(2) -0.010(3)
S4 0.037(3) 0.036(3) 0.050(4) -0.011(3) -0.027(3) -0.002(3)

loop_
_atom_type_symbol
_atom_type_description
_atom_type_scat_dispersion_real
_atom_type_scat_dispersion_imag
_atom_type_scat_source
C C 0.0033 0.0016 'International Tables Vol C Tables 4.2.6.8 and 6.1.1.4'
H H 0.0000 0.0000 'International Tables Vol C Tables 4.2.6.8 and 6.1.1.4'
N N 0.0061 0.0033 'International Tables Vol C Tables 4.2.6.8 and 6.1.1.4'
O O 0.0106 0.0060 'International Tables Vol C Tables 4.2.6.8 and 6.1.1.4'
P P 0.1023 0.0942 'International Tables Vol C Tables 4.2.6.8 and 6.1.1.4'
S S 0.1246 0.1234 'International Tables Vol C Tables 4.2.6.8 and 6.1.1.4'
Fe Fe 0.3463 0.8444 'International Tables Vol C Tables 4.2.6.8 and 6.1.1.4'
Pt Pt -1.7033 8.3905 'International Tables Vol C Tables 4.2.6.8 and 6.1.1.4'

loop_
_geom_angle_atom_site_label_1
_geom_angle_atom_site_label_2
_geom_angle_atom_site_label_3
_geom_angle
N1 Pt1 N3 86.8(6)
N1 Pt1 P2 87.5(5)
N3 Pt1 P2 168.6(4)
N1 Pt1 P1 169.6(5)
N3 Pt1 P1 85.6(4)
P2 Pt1 P1 101.17(18)
N5 Pt2 N7 86.4(6)
N5 Pt2 P3 174.7(4)
N7 Pt2 P3 89.9(5)
N5 Pt2 P4 82.8(4)
N7 Pt2 P4 166.1(5)
P3 Pt2 P4 101.37(17)
C11 Fe1 C16 111.4(8)
C11 Fe1 C19 133.7(9)
C16 Fe1 C19 70.0(9)
C11 Fe1 C12 40.2(7)
C16 Fe1 C12 142.7(8)
C19 Fe1 C12 110.2(9)
C11 Fe1 C20 107.3(8)
C16 Fe1 C20 44.1(8)
C19 Fe1 C20 40.0(9)
C12 Fe1 C20 111.2(8)
C11 Fe1 C15 44.5(8)
C16 Fe1 C15 106.7(8)
C19 Fe1 C15 175.8(9)
C12 Fe1 C15 70.7(8)
C20 Fe1 C15 135.9(9)
C11 Fe1 C18 179.2(8)
C16 Fe1 C18 68.4(8)
C19 Fe1 C18 45.5(9)
C12 Fe1 C18 139.6(8)
C20 Fe1 C18 72.0(9)
C15 Fe1 C18 136.2(9)
C11 Fe1 C17 141.7(8)
C16 Fe1 C17 40.5(8)
C19 Fe1 C17 70.2(10)
C12 Fe1 C17 176.8(9)
C20 Fe1 C17 71.2(9)
C15 Fe1 C17 109.1(9)
C18 Fe1 C17 38.5(9)
C11 Fe1 C14 70.6(8)
C16 Fe1 C14 134.5(8)
C19 Fe1 C14 142.8(10)
C12 Fe1 C14 68.5(8)
C20 Fe1 C14 177.2(9)
C15 Fe1 C14 41.3(8)
C18 Fe1 C14 110.1(9)
C17 Fe1 C14 109.1(9)
C11 Fe1 C13 69.1(8)
C16 Fe1 C13 174.5(8)
C19 Fe1 C13 113.9(10)
C12 Fe1 C13 40.8(8)
C20 Fe1 C13 141.4(9)
C15 Fe1 C13 69.6(8)
C18 Fe1 C13 111.2(9)
C17 Fe1 C13 136.0(9)
C14 Fe1 C13 40.1(8)
C69 Fe2 C62 141.4(8)
C69 Fe2 C61 112.8(8)
C62 Fe2 C61 38.4(8)
C69 Fe2 C60 109.4(8)
C62 Fe2 C60 68.2(7)
C61 Fe2 C60 42.9(7)
C69 Fe2 C66 70.5(8)
C62 Fe2 C66 135.8(8)
C61 Fe2 C66 173.5(8)
C60 Fe2 C66 142.4(8)
C69 Fe2 C65 43.2(7)
C62 Fe2 C65 175.2(8)
C61 Fe2 C65 143.1(8)
C60 Fe2 C65 110.1(7)
C66 Fe2 C65 43.1(7)
C69 Fe2 C64 137.5(8)
C62 Fe2 C64 67.1(8)
C61 Fe2 C64 69.0(8)
C60 Fe2 C64 41.2(7)
C66 Fe2 C64 112.8(8)
C65 Fe2 C64 108.5(7)
C69 Fe2 C67 66.6(8)
C62 Fe2 C67 111.7(8)
C61 Fe2 C67 133.4(8)
C60 Fe2 C67 173.9(8)
C66 Fe2 C67 41.8(8)
C65 Fe2 C67 70.5(8)
C64 Fe2 C67 144.8(8)
C69 Fe2 C63 178.8(9)
C62 Fe2 C63 38.3(8)
C61 Fe2 C63 66.4(9)
C60 Fe2 C63 69.4(8)
C66 Fe2 C63 110.4(9)
C65 Fe2 C63 137.0(8)
C64 Fe2 C63 41.6(8)
C67 Fe2 C63 114.6(9)
C69 Fe2 C68 39.9(7)
C62 Fe2 C68 113.2(8)
C61 Fe2 C68 108.5(8)
C60 Fe2 C68 134.7(8)
C66 Fe2 C68 70.1(8)
C65 Fe2 C68 71.4(7)
C64 Fe2 C68 175.9(8)
C67 Fe2 C68 39.3(8)
C63 Fe2 C68 141.0(8)
C21 P1 C11 109.5(9)
C21 P1 C27 103.9(9)
C11 P1 C27 99.6(9)
C21 P1 Pt1 114.4(6)
C11 P1 Pt1 120.8(6)
C27 P1 Pt1 105.9(6)
C33 P2 C39 101.8(8)
C33 P2 C16 105.4(8)
C39 P2 C16 102.6(8)
C33 P2 Pt1 109.1(6)
C39 P2 Pt1 116.8(6)
C16 P2 Pt1 119.1(6)
C60 P3 C76 102.7(9)
C60 P3 C70 105.3(8)
C76 P3 C70 103.4(9)
C60 P3 Pt2 120.6(6)
C76 P3 Pt2 116.9(7)
C70 P3 Pt2 106.2(6)
C65 P4 C82 103.4(8)
C65 P4 C88 101.5(9)
C82 P4 C88 105.0(9)
C65 P4 Pt2 122.7(6)
C82 P4 Pt2 108.6(6)
C88 P4 Pt2 113.9(6)
C3 S1 C1 87.7(11)
C8 S2 C6 87.5(11)
C50 S3 C52 90.0(11)
C55 S4 C56 92.4(11)
C1 N1 C2 118.5(18)
C1 N1 Pt1 113.6(13)
C2 N1 Pt1 127.2(13)
C1 N2 C4 121(2)
C6 N3 C7 114.9(16)
C6 N3 Pt1 123.0(13)
C7 N3 Pt1 118.8(11)
C9 N4 C6 119.9(18)
C50 N5 C51 100.1(16)
C50 N5 Pt2 122.0(12)
C51 N5 Pt2 129.9(14)
C53 N6 C50 120.3(18)
C55 N7 C57 115.0(18)
C55 N7 Pt2 121.7(14)
C57 N7 Pt2 123.3(14)
C58 N8 C55 117.8(19)
N2 C1 N1 129(2)
N2 C1 S1 124.2(17)
N1 C1 S1 106.9(15)
C3 C2 N1 114(2)
C2 C3 S1 112.2(19)
O1 C4 N2 127(2)
O1 C4 C5 113(2)
N2 C4 C5 120(2)
N3 C6 N4 120.0(18)
N3 C6 S2 115.4(15)
N4 C6 S2 124.2(15)
C8 C7 N3 105.5(17)
C7 C8 S2 115.9(19)
O2 C9 N4 125.6(19)
O2 C9 C10 122.9(19)
N4 C9 C10 111.3(18)
C12 C11 C15 109.9(17)
C12 C11 P1 130.8(15)
C15 C11 P1 118.8(14)
C12 C11 Fe1 73.7(12)
C15 C11 Fe1 71.2(11)
P1 C11 Fe1 127.2(10)
C11 C12 C13 110.1(18)
C11 C12 Fe1 66.2(11)
C13 C12 Fe1 73.3(13)
C14 C13 C12 106.3(19)
C14 C13 Fe1 68.5(13)
C12 C13 Fe1 65.9(12)
C13 C14 C15 110(2)
C13 C14 Fe1 71.5(13)
C15 C14 Fe1 67.3(12)
C14 C15 C11 103.6(17)
C14 C15 Fe1 71.3(12)
C11 C15 Fe1 64.2(11)
C17 C16 C20 110.5(18)
C17 C16 P2 130.5(16)
C20 C16 P2 119.0(14)
C17 C16 Fe1 73.6(13)
C20 C16 Fe1 70.0(12)
P2 C16 Fe1 123.1(10)
C18 C17 C16 110(2)
C18 C17 Fe1 69.4(14)
C16 C17 Fe1 65.9(12)
C17 C18 C19 107(2)
C17 C18 Fe1 72.1(14)
C19 C18 Fe1 66.8(12)
C20 C19 C18 108(2)
C20 C19 Fe1 70.2(14)
C18 C19 Fe1 67.6(12)
C19 C20 C16 105.0(19)
C19 C20 Fe1 69.8(14)
C16 C20 Fe1 65.9(11)
C22 C21 C26 116.9(19)
C22 C21 P1 126.7(15)
C26 C21 P1 116.2(15)
C21 C22 C23 123(2)
C24 C23 C22 121(2)
C23 C24 C25 124(3)
C24 C25 C26 112(2)
C21 C26 C25 122.9(18)
C32 C27 C28 121(2)
C32 C27 P1 119.7(15)
C28 C27 P1 118.7(16)
C29 C28 C27 117(2)
C30 C29 C28 125(3)
C29 C30 C31 116(3)
C32 C31 C30 120(3)
C27 C32 C31 120(2)
C38 C33 C34 117(2)
C38 C33 P2 120.4(15)
C34 C33 P2 123.1(16)
C35 C34 C33 123(2)
C34 C35 C36 118(2)
C37 C36 C35 122(2)
C36 C37 C38 118(2)
C37 C38 C33 121.0(19)
C40 C39 C44 118.4(18)
C40 C39 P2 120.7(14)
C44 C39 P2 120.6(14)
C39 C40 C41 128(2)
C42 C41 C40 108(2)
C43 C42 C41 128(2)
C42 C43 C44 117(2)
C39 C44 C43 120(2)
N6 C50 N5 113.0(17)
N6 C50 S3 128.7(15)
N5 C50 S3 117.5(14)
C52 C51 N5 123(2)
C51 C52 S3 107(2)
N6 C53 O3 120(2)
N6 C53 C54 119(2)
O3 C53 C54 121(2)
N7 C55 N8 119.6(18)
N7 C55 S4 112.7(15)
N8 C55 S4 127.7(15)
C57 C56 S4 107.1(17)
N7 C57 C56 112.9(19)
O4 C58 N8 123(3)
O4 C58 C59 122(3)
N8 C58 C59 114(2)
C64 C60 C61 104.5(16)
C64 C60 P3 121.7(14)
C61 C60 P3 133.6(15)
C64 C60 Fe2 70.2(10)
C61 C60 Fe2 68.1(11)
P3 C60 Fe2 121.9(10)
C62 C61 C60 107.9(18)
C62 C61 Fe2 70.8(13)
C60 C61 Fe2 69.0(11)
C61 C62 C63 114(2)
C61 C62 Fe2 70.8(13)
C63 C62 Fe2 72.3(13)
C62 C63 C64 107.1(19)
C62 C63 Fe2 69.4(13)
C64 C63 Fe2 69.1(11)
C60 C64 C63 106.8(17)
C60 C64 Fe2 68.6(10)
C63 C64 Fe2 69.3(11)
C69 C65 C66 102.4(15)
C69 C65 P4 127.5(13)
C66 C65 P4 129.7(14)
C69 C65 Fe2 66.7(10)
C66 C65 Fe2 68.4(10)
P4 C65 Fe2 122.7(10)
C67 C66 C65 105.8(17)
C67 C66 Fe2 69.3(12)
C65 C66 Fe2 68.5(11)
C68 C67 C66 112.9(19)
C68 C67 Fe2 72.2(12)
C66 C67 Fe2 68.9(12)
C67 C68 C69 105.3(18)
C67 C68 Fe2 68.5(12)
C69 C68 Fe2 66.2(11)
C68 C69 C65 113.5(16)
C68 C69 Fe2 73.9(11)
C65 C69 Fe2 70.1(10)
C71 C70 C75 118(2)
C71 C70 P3 122.1(16)
C75 C70 P3 119.8(15)
C72 C71 C70 121(2)
C71 C72 C73 122(2)
C74 C73 C72 118(2)
C73 C74 C75 121(2)
C74 C75 C70 119(2)
C81 C76 C77 118(2)
C81 C76 P3 122.2(17)
C77 C76 P3 119.8(16)
C76 C77 C78 118(2)
C79 C78 C77 119(3)
C78 C79 C80 126(3)
C81 C80 C79 110(3)
C76 C81 C80 129(2)
C83 C82 C87 115.6(17)
C83 C82 P4 124.0(15)
C87 C82 P4 120.0(14)
C82 C83 C84 126(2)
C85 C84 C83 116(2)
C84 C85 C86 122(2)
C87 C86 C85 117(2)
C86 C87 C82 123(2)
C93 C88 C89 117(2)
C93 C88 P4 119.1(15)
C89 C88 P4 123.5(18)
C90 C89 C88 123(2)
C89 C90 C91 120(3)
C90 C91 C92 119(2)
C93 C92 C91 114(2)
C92 C93 C88 126(2)

loop_
_geom_bond_atom_site_label_1
_geom_bond_atom_site_label_2
_geom_bond_distance
Pt1 N1 2.065(16)
Pt1 N3 2.079(13)
Pt1 P2 2.230(5)
Pt1 P1 2.281(5)
Pt2 N5 1.943(15)
Pt2 N7 2.082(17)
Pt2 P3 2.228(5)
Pt2 P4 2.270(5)
Fe1 C11 1.905(18)
Fe1 C16 1.941(19)
Fe1 C19 1.99(2)
Fe1 C12 2.00(2)
Fe1 C20 2.00(2)
Fe1 C15 2.00(2)
Fe1 C18 2.01(2)
Fe1 C17 2.04(2)
Fe1 C14 2.06(2)
Fe1 C13 2.10(2)
Fe2 C69 2.002(19)
Fe2 C62 2.02(2)
Fe2 C61 2.02(2)
Fe2 C60 2.029(18)
Fe2 C66 2.05(2)
Fe2 C65 2.050(18)
Fe2 C64 2.052(19)
Fe2 C67 2.05(2)
Fe2 C63 2.05(2)
Fe2 C68 2.10(2)
P1 C21 1.786(19)
P1 C11 1.846(18)
P1 C27 1.85(2)
P2 C33 1.82(2)
P2 C39 1.831(17)
P2 C16 1.88(2)
P3 C60 1.757(17)
P3 C76 1.81(2)
P3 C70 1.89(2)
P4 C65 1.744(18)
P4 C82 1.767(18)
P4 C88 1.84(2)
S1 C3 1.78(2)
S1 C1 1.86(2)
S2 C8 1.66(3)
S2 C6 1.75(2)
S3 C50 1.73(2)
S3 C52 1.80(3)
S4 C55 1.70(2)
S4 C56 1.73(2)
N1 C1 1.30(3)
N1 C2 1.37(2)
N2 C1 1.26(3)
N2 C4 1.37(3)
N3 C6 1.20(2)
N3 C7 1.46(2)
N4 C9 1.34(2)
N4 C6 1.35(2)
N5 C50 1.43(2)
N5 C51 1.49(3)
N6 C53 1.35(3)
N6 C50 1.37(2)
N7 C55 1.29(3)
N7 C57 1.37(2)
N8 C58 1.30(3)
N8 C55 1.40(2)
O1 C4 1.29(3)
O2 C9 1.26(2)
O3 C53 1.37(3)
O4 C58 1.24(3)
C2 C3 1.29(3)
C4 C5 1.48(4)
C7 C8 1.39(3)
C9 C10 1.49(3)
C11 C12 1.34(3)
C11 C15 1.48(3)
C12 C13 1.43(3)
C13 C14 1.42(3)
C14 C15 1.43(3)
C16 C17 1.38(3)
C16 C20 1.48(3)
C17 C18 1.33(3)
C18 C19 1.55(3)
C19 C20 1.36(3)
C21 C22 1.34(3)
C21 C26 1.38(3)
C22 C23 1.38(3)
C23 C24 1.26(3)
C24 C25 1.44(3)
C25 C26 1.45(3)
C27 C32 1.37(3)
C27 C28 1.44(3)
C28 C29 1.37(3)
C29 C30 1.36(4)
C30 C31 1.50(4)
C31 C32 1.39(3)
C33 C38 1.41(3)
C33 C34 1.47(3)
C34 C35 1.26(3)
C35 C36 1.45(3)
C36 C37 1.37(3)
C37 C38 1.39(3)
C39 C40 1.36(3)
C39 C44 1.37(3)
C40 C41 1.44(3)
C41 C42 1.41(3)
C42 C43 1.39(3)
C43 C44 1.43(3)
C51 C52 1.31(3)
C53 C54 1.48(4)
C56 C57 1.44(3)
C58 C59 1.45(4)
C60 C64 1.44(3)
C60 C61 1.48(3)
C61 C62 1.33(3)
C62 C63 1.34(3)
C63 C64 1.46(3)
C65 C69 1.49(2)
C65 C66 1.51(3)
C66 C67 1.46(3)
C67 C68 1.40(3)
C68 C69 1.40(3)
C70 C71 1.35(3)
C70 C75 1.40(3)
C71 C72 1.33(3)
C72 C73 1.36(3)
C73 C74 1.34(3)
C74 C75 1.40(3)
C76 C81 1.38(3)
C76 C77 1.43(3)
C77 C78 1.46(4)
C78 C79 1.34(4)
C79 C80 1.48(4)
C80 C81 1.38(4)
C82 C83 1.32(3)
C82 C87 1.46(3)
C83 C84 1.41(3)
C84 C85 1.40(3)
C85 C86 1.45(3)
C86 C87 1.37(3)
C88 C93 1.41(3)
C88 C89 1.42(3)
C89 C90 1.35(3)
C90 C91 1.46(3)
C91 C92 1.50(3)
C92 C93 1.39(3)

loop_
_geom_torsion_atom_site_label_1
_geom_torsion_atom_site_label_2
_geom_torsion_atom_site_label_3
_geom_torsion_atom_site_label_4
_geom_torsion
N1 Pt1 P1 C21 -78(3)
N3 Pt1 P1 C21 -35.1(8)
P2 Pt1 P1 C21 135.7(7)
N1 Pt1 P1 C11 147(3)
N3 Pt1 P1 C11 -169.4(8)
P2 Pt1 P1 C11 1.4(7)
N1 Pt1 P1 C27 35(3)
N3 Pt1 P1 C27 78.8(8)
P2 Pt1 P1 C27 -110.5(7)
N1 Pt1 P2 C33 97.1(8)
N3 Pt1 P2 C33 37(2)
P1 Pt1 P2 C33 -88.8(7)
N1 Pt1 P2 C39 -17.6(7)
N3 Pt1 P2 C39 -78(2)
P1 Pt1 P2 C39 156.5(6)
N1 Pt1 P2 C16 -141.9(8)
N3 Pt1 P2 C16 158(2)
P1 Pt1 P2 C16 32.3(7)
N5 Pt2 P3 C60 -173(5)
N7 Pt2 P3 C60 140.2(9)
P4 Pt2 P3 C60 -31.7(8)
N5 Pt2 P3 C76 61(5)
N7 Pt2 P3 C76 14.3(9)
P4 Pt2 P3 C76 -157.6(8)
N5 Pt2 P3 C70 -54(5)
N7 Pt2 P3 C70 -100.4(7)
P4 Pt2 P3 C70 87.6(6)
N5 Pt2 P4 C65 166.9(9)
N7 Pt2 P4 C65 -154(2)
P3 Pt2 P4 C65 -9.8(7)
N5 Pt2 P4 C82 -72.6(8)
N7 Pt2 P4 C82 -34(2)
P3 Pt2 P4 C82 110.7(7)
N5 Pt2 P4 C88 44.0(8)
N7 Pt2 P4 C88 83(2)
P3 Pt2 P4 C88 -132.7(7)
N3 Pt1 N1 C1 -106.1(15)
P2 Pt1 N1 C1 83.7(14)
P1 Pt1 N1 C1 -63(3)
N3 Pt1 N1 C2 64.0(16)
P2 Pt1 N1 C2 -106.1(16)
P1 Pt1 N1 C2 107(3)
N1 Pt1 N3 C6 -85.1(16)
P2 Pt1 N3 C6 -25(3)
P1 Pt1 N3 C6 102.1(16)
N1 Pt1 N3 C7 73.2(13)
P2 Pt1 N3 C7 133.4(18)
P1 Pt1 N3 C7 -99.6(12)
N7 Pt2 N5 C50 80.3(15)
P3 Pt2 N5 C50 33(6)
P4 Pt2 N5 C50 -108.4(14)
N7 Pt2 N5 C51 -62.1(17)
P3 Pt2 N5 C51 -109(5)
P4 Pt2 N5 C51 109.2(17)
N5 Pt2 N7 C55 100.2(16)
P3 Pt2 N7 C55 -83.7(16)
P4 Pt2 N7 C55 61(3)
N5 Pt2 N7 C57 -79.1(16)
P3 Pt2 N7 C57 97.0(15)
P4 Pt2 N7 C57 -118(2)
C4 N2 C1 N1 -174(2)
C4 N2 C1 S1 12(3)
C2 N1 C1 N2 -174(2)
Pt1 N1 C1 N2 -2(3)
C2 N1 C1 S1 1(2)
Pt1 N1 C1 S1 172.3(8)
C3 S1 C1 N2 171(2)
C3 S1 C1 N1 -4.3(16)
C1 N1 C2 C3 4(3)
Pt1 N1 C2 C3 -165.5(16)
N1 C2 C3 S1 -8(3)
C1 S1 C3 C2 6.8(19)
C1 N2 C4 O1 -9(4)
C1 N2 C4 C5 174(2)
C7 N3 C6 N4 -177.8(18)
Pt1 N3 C6 N4 -19(3)
C7 N3 C6 S2 9(2)
Pt1 N3 C6 S2 167.8(8)
C9 N4 C6 N3 -171.9(19)
C9 N4 C6 S2 1(3)
C8 S2 C6 N3 -4.1(18)
C8 S2 C6 N4 -177(2)
C6 N3 C7 C8 -9(2)
Pt1 N3 C7 C8 -169.4(14)
N3 C7 C8 S2 6(2)
C6 S2 C8 C7 -2(2)
C6 N4 C9 O2 3(3)
C6 N4 C9 C10 178.5(19)
C21 P1 C11 C12 94(2)
C27 P1 C11 C12 -15(2)
Pt1 P1 C11 C12 -129.8(17)
C21 P1 C11 C15 -77.6(16)
C27 P1 C11 C15 173.8(15)
Pt1 P1 C11 C15 58.7(16)
C21 P1 C11 Fe1 -165.1(11)
C27 P1 C11 Fe1 86.3(13)
Pt1 P1 C11 Fe1 -28.8(14)
C16 Fe1 C11 C12 149.4(12)
C19 Fe1 C11 C12 67.0(16)
C20 Fe1 C11 C12 102.7(12)
C15 Fe1 C11 C12 -118.3(16)
C18 Fe1 C11 C12 76(63)
C17 Fe1 C11 C12 -175.9(14)
C14 Fe1 C11 C12 -79.3(12)
C13 Fe1 C11 C12 -36.5(12)
C16 Fe1 C11 C15 -92.4(12)
C19 Fe1 C11 C15 -174.7(13)
C12 Fe1 C11 C15 118.3(16)
C20 Fe1 C11 C15 -139.0(12)
C18 Fe1 C11 C15 -166(63)
C17 Fe1 C11 C15 -57.6(17)
C14 Fe1 C11 C15 39.0(11)
C13 Fe1 C11 C15 81.8(12)
C16 Fe1 C11 P1 20.1(14)
C19 Fe1 C11 P1 -62.2(17)
C12 Fe1 C11 P1 -129.3(18)
C20 Fe1 C11 P1 -26.6(14)
C15 Fe1 C11 P1 112.5(17)
C18 Fe1 C11 P1 -53(63)
C17 Fe1 C11 P1 54.9(19)
C14 Fe1 C11 P1 151.5(15)
C13 Fe1 C11 P1 -165.8(15)
C15 C11 C12 C13 -2(2)
P1 C11 C12 C13 -174.3(16)
Fe1 C11 C12 C13 60.2(15)
C15 C11 C12 Fe1 -62.5(13)
P1 C11 C12 Fe1 125.4(18)
C16 Fe1 C12 C11 -51.5(18)
C19 Fe1 C12 C11 -134.8(12)
C20 Fe1 C12 C11 -91.9(13)
C15 Fe1 C12 C11 40.9(12)
C18 Fe1 C12 C11 -178.9(12)
C17 Fe1 C12 C11 128(15)
C14 Fe1 C12 C11 85.1(13)
C13 Fe1 C12 C11 121.7(17)
C11 Fe1 C12 C13 -121.7(17)
C16 Fe1 C12 C13 -173.2(13)
C19 Fe1 C12 C13 103.5(13)
C20 Fe1 C12 C13 146.4(12)
C15 Fe1 C12 C13 -80.8(13)
C18 Fe1 C12 C13 59.5(17)
C17 Fe1 C12 C13 6(16)
C14 Fe1 C12 C13 -36.6(12)
C11 C12 C13 C14 1(2)
Fe1 C12 C13 C14 56.7(15)
C11 C12 C13 Fe1 -56.0(14)
C11 Fe1 C13 C14 -84.4(14)
C16 Fe1 C13 C14 12(9)
C19 Fe1 C13 C14 145.8(14)
C12 Fe1 C13 C14 -120.4(19)
C20 Fe1 C13 C14 -176.2(14)
C15 Fe1 C13 C14 -36.6(13)
C18 Fe1 C13 C14 96.4(14)
C17 Fe1 C13 C14 60.1(19)
C11 Fe1 C13 C12 36.0(11)
C16 Fe1 C13 C12 132(8)
C19 Fe1 C13 C12 -93.8(14)
C20 Fe1 C13 C12 -55.8(19)
C15 Fe1 C13 C12 83.8(13)
C18 Fe1 C13 C12 -143.2(12)
C17 Fe1 C13 C12 -179.5(13)
C14 Fe1 C13 C12 120.4(18)
C12 C13 C14 C15 1(3)
Fe1 C13 C14 C15 56.3(16)
C12 C13 C14 Fe1 -55.1(15)
C11 Fe1 C14 C13 80.2(14)
C16 Fe1 C14 C13 -178.4(13)
C19 Fe1 C14 C13 -58(2)
C12 Fe1 C14 C13 37.3(13)
C20 Fe1 C14 C13 122(19)
C15 Fe1 C14 C13 122.2(19)
C18 Fe1 C14 C13 -99.4(14)
C17 Fe1 C14 C13 -140.4(14)
C11 Fe1 C14 C15 -41.9(12)
C16 Fe1 C14 C15 59.4(17)
C19 Fe1 C14 C15 179.7(15)
C12 Fe1 C14 C15 -84.9(13)
C20 Fe1 C14 C15 0(19)
C18 Fe1 C14 C15 138.4(13)
C17 Fe1 C14 C15 97.5(14)
C13 Fe1 C14 C15 -122.2(19)
C13 C14 C15 C11 -2(2)
Fe1 C14 C15 C11 56.4(13)
C13 C14 C15 Fe1 -58.7(16)
C12 C11 C15 C14 3(2)
P1 C11 C15 C14 176.0(14)
Fe1 C11 C15 C14 -61.1(14)
C12 C11 C15 Fe1 64.0(14)
P1 C11 C15 Fe1 -122.9(13)
C11 Fe1 C15 C14 116.0(17)
C16 Fe1 C15 C14 -140.2(13)
C19 Fe1 C15 C14 -177(100)
C12 Fe1 C15 C14 79.0(13)
C20 Fe1 C15 C14 180.0(14)
C18 Fe1 C15 C14 -64.2(18)
C17 Fe1 C15 C14 -97.6(14)
C13 Fe1 C15 C14 35.5(13)
C16 Fe1 C15 C11 103.8(11)
C19 Fe1 C15 C11 67(13)
C12 Fe1 C15 C11 -37.0(11)
C20 Fe1 C15 C11 64.0(16)
C18 Fe1 C15 C11 179.7(12)
C17 Fe1 C15 C11 146.4(11)
C14 Fe1 C15 C11 -116.0(17)
C13 Fe1 C15 C11 -80.5(12)
C33 P2 C16 C17 -21(2)
C39 P2 C16 C17 86(2)
Pt1 P2 C16 C17 -143.4(18)
C33 P2 C16 C20 159.9(15)
C39 P2 C16 C20 -93.9(16)
Pt1 P2 C16 C20 37.0(18)
C33 P2 C16 Fe1 75.9(13)
C39 P2 C16 Fe1 -177.9(10)
Pt1 P2 C16 Fe1 -47.0(13)
C11 Fe1 C16 C17 147.1(13)
C19 Fe1 C16 C17 -82.6(14)
C12 Fe1 C16 C17 180.0(14)
C20 Fe1 C16 C17 -119.8(17)
C15 Fe1 C16 C17 100.1(13)
C18 Fe1 C16 C17 -33.7(13)
C14 Fe1 C16 C17 63.7(17)
C13 Fe1 C16 C17 53(9)
C11 Fe1 C16 C20 -93.1(12)
C19 Fe1 C16 C20 37.2(12)
C12 Fe1 C16 C20 -60.2(17)
C15 Fe1 C16 C20 -140.1(12)
C18 Fe1 C16 C20 86.1(13)
C17 Fe1 C16 C20 119.8(17)
C14 Fe1 C16 C20 -176.5(13)
C13 Fe1 C16 C20 173(8)
C11 Fe1 C16 P2 19.1(14)
C19 Fe1 C16 P2 149.5(15)
C12 Fe1 C16 P2 52.0(19)
C20 Fe1 C16 P2 112.3(17)
C15 Fe1 C16 P2 -27.9(14)
C18 Fe1 C16 P2 -161.7(14)
C17 Fe1 C16 P2 -128.0(18)
C14 Fe1 C16 P2 -64.3(17)
C13 Fe1 C16 P2 -75(9)
C20 C16 C17 C18 -5(3)
P2 C16 C17 C18 175.2(16)
Fe1 C16 C17 C18 55.4(17)
C20 C16 C17 Fe1 -60.6(14)
P2 C16 C17 Fe1 119.8(18)
C11 Fe1 C17 C18 -178.8(13)
C16 Fe1 C17 C18 -124.1(19)
C19 Fe1 C17 C18 -42.0(14)
C12 Fe1 C17 C18 56(16)
C20 Fe1 C17 C18 -84.4(15)
C15 Fe1 C17 C18 142.4(14)
C14 Fe1 C17 C18 98.5(14)
C13 Fe1 C17 C18 62.3(19)
C11 Fe1 C17 C16 -54.8(19)
C19 Fe1 C17 C16 82.1(14)
C12 Fe1 C17 C16 -180(100)
C20 Fe1 C17 C16 39.6(12)
C15 Fe1 C17 C16 -93.6(13)
C18 Fe1 C17 C16 124.1(19)
C14 Fe1 C17 C16 -137.4(12)
C13 Fe1 C17 C16 -173.6(12)
C16 C17 C18 C19 5(3)
Fe1 C17 C18 C19 58.0(14)
C16 C17 C18 Fe1 -53.4(16)
C11 Fe1 C18 C17 109(63)
C16 Fe1 C18 C17 35.4(13)
C19 Fe1 C18 C17 118.1(19)
C12 Fe1 C18 C17 -175.8(14)
C20 Fe1 C18 C17 82.2(15)
C15 Fe1 C18 C17 -56.5(19)
C14 Fe1 C18 C17 -95.8(15)
C13 Fe1 C18 C17 -138.7(14)
C11 Fe1 C18 C19 -9(63)
C16 Fe1 C18 C19 -82.7(13)
C12 Fe1 C18 C19 66.0(18)
C20 Fe1 C18 C19 -35.9(13)
C15 Fe1 C18 C19 -174.6(13)
C17 Fe1 C18 C19 -118.1(19)
C14 Fe1 C18 C19 146.1(13)
C13 Fe1 C18 C19 103.2(14)
C17 C18 C19 C20 -2(3)
Fe1 C18 C19 C20 59.0(16)
C17 C18 C19 Fe1 -61.3(16)
C11 Fe1 C19 C20 60.0(18)
C16 Fe1 C19 C20 -40.9(13)
C12 Fe1 C19 C20 99.3(14)
C15 Fe1 C19 C20 -3(14)
C18 Fe1 C19 C20 -119.8(19)
C17 Fe1 C19 C20 -84.1(15)
C14 Fe1 C19 C20 -180.0(15)
C13 Fe1 C19 C20 143.3(14)
C11 Fe1 C19 C18 179.8(12)
C16 Fe1 C19 C18 78.9(13)
C12 Fe1 C19 C18 -140.9(12)
C20 Fe1 C19 C18 119.8(19)
C15 Fe1 C19 C18 117(13)
C17 Fe1 C19 C18 35.7(12)
C14 Fe1 C19 C18 -60(2)
C13 Fe1 C19 C18 -96.9(13)
C18 C19 C20 C16 -1(2)
Fe1 C19 C20 C16 56.7(14)
C18 C19 C20 Fe1 -57.4(15)
C17 C16 C20 C19 3(2)
P2 C16 C20 C19 -176.8(16)
Fe1 C16 C20 C19 -59.2(16)
C17 C16 C20 Fe1 62.7(15)
P2 C16 C20 Fe1 -117.6(14)
C11 Fe1 C20 C19 -139.0(14)
C16 Fe1 C20 C19 117.8(18)
C12 Fe1 C20 C19 -96.5(15)
C15 Fe1 C20 C19 179.7(14)
C18 Fe1 C20 C19 40.6(14)
C17 Fe1 C20 C19 81.3(15)
C14 Fe1 C20 C19 180(100)
C13 Fe1 C20 C19 -61(2)
C11 Fe1 C20 C16 103.2(12)
C19 Fe1 C20 C16 -117.8(18)
C12 Fe1 C20 C16 145.7(11)
C15 Fe1 C20 C16 61.9(16)
C18 Fe1 C20 C16 -77.2(12)
C17 Fe1 C20 C16 -36.6(12)
C14 Fe1 C20 C16 62(19)
C13 Fe1 C20 C16 -178.9(13)
C11 P1 C21 C22 -150.2(17)
C27 P1 C21 C22 -44.5(19)
Pt1 P1 C21 C22 70.5(18)
C11 P1 C21 C26 35.6(17)
C27 P1 C21 C26 141.3(15)
Pt1 P1 C21 C26 -103.7(14)
C26 C21 C22 C23 -3(3)
P1 C21 C22 C23 -177.6(15)
C21 C22 C23 C24 3(3)
C22 C23 C24 C25 -1(4)
C23 C24 C25 C26 0(3)
C22 C21 C26 C25 2(3)
P1 C21 C26 C25 176.5(15)
C24 C25 C26 C21 0(3)
C21 P1 C27 C32 136.0(17)
C11 P1 C27 C32 -110.9(17)
Pt1 P1 C27 C32 15.1(18)
C21 P1 C27 C28 -39.1(19)
C11 P1 C27 C28 74.0(18)
Pt1 P1 C27 C28 -160.0(16)
C32 C27 C28 C29 4(3)
P1 C27 C28 C29 178.8(18)
C27 C28 C29 C30 0(4)
C28 C29 C30 C31 -5(4)
C29 C30 C31 C32 5(4)
C28 C27 C32 C31 -3(3)
P1 C27 C32 C31 -178.4(19)
C30 C31 C32 C27 -1(4)
C39 P2 C33 C38 133.7(15)
C16 P2 C33 C38 -119.4(15)
Pt1 P2 C33 C38 9.6(16)
C39 P2 C33 C34 -44.9(18)
C16 P2 C33 C34 61.9(18)
Pt1 P2 C33 C34 -169.0(15)
C38 C33 C34 C35 -4(3)
P2 C33 C34 C35 175.2(19)
C33 C34 C35 C36 7(4)
C34 C35 C36 C37 -10(4)
C35 C36 C37 C38 8(4)
C36 C37 C38 C33 -4(3)
C34 C33 C38 C37 2(3)
P2 C33 C38 C37 -176.9(16)
C33 P2 C39 C40 144.7(16)
C16 P2 C39 C40 35.7(17)
Pt1 P2 C39 C40 -96.6(15)
C33 P2 C39 C44 -41.8(17)
C16 P2 C39 C44 -150.7(16)
Pt1 P2 C39 C44 77.0(16)
C44 C39 C40 C41 -1(3)
P2 C39 C40 C41 172.5(17)
C39 C40 C41 C42 3(3)
C40 C41 C42 C43 -3(3)
C41 C42 C43 C44 3(4)
C40 C39 C44 C43 0(3)
P2 C39 C44 C43 -173.7(15)
C42 C43 C44 C39 -1(3)
C53 N6 C50 N5 164.6(19)
C53 N6 C50 S3 -5(3)
C51 N5 C50 N6 175.3(17)
Pt2 N5 C50 N6 24(2)
C51 N5 C50 S3 -14(2)
Pt2 N5 C50 S3 -165.8(10)
C52 S3 C50 N6 -180(2)
C52 S3 C50 N5 11.3(17)
C50 N5 C51 C52 12(3)
Pt2 N5 C51 C52 161(2)
N5 C51 C52 S3 -5(3)
C50 S3 C52 C51 -3(2)
C50 N6 C53 O3 0(3)
C50 N6 C53 C54 -173(2)
C57 N7 C55 N8 -176.5(17)
Pt2 N7 C55 N8 4(3)
C57 N7 C55 S4 2(2)
Pt2 N7 C55 S4 -177.5(10)
C58 N8 C55 N7 176(2)
C58 N8 C55 S4 -2(3)
C56 S4 C55 N7 -2.2(17)
C56 S4 C55 N8 176.1(19)
C55 S4 C56 C57 1.8(17)
C55 N7 C57 C56 0(3)
Pt2 N7 C57 C56 178.9(14)
S4 C56 C57 N7 -1(2)
C55 N8 C58 O4 4(4)
C55 N8 C58 C59 180(2)
C76 P3 C60 C64 95.7(16)
C70 P3 C60 C64 -156.4(15)
Pt2 P3 C60 C64 -36.5(18)
C76 P3 C60 C61 -90(2)
C70 P3 C60 C61 18(2)
Pt2 P3 C60 C61 138.0(17)
C76 P3 C60 Fe2 -179.1(11)
C70 P3 C60 Fe2 -71.2(12)
Pt2 P3 C60 Fe2 48.7(14)
C69 Fe2 C60 C64 141.5(11)
C62 Fe2 C60 C64 -79.7(12)
C61 Fe2 C60 C64 -115.5(15)
C66 Fe2 C60 C64 58.6(16)
C65 Fe2 C60 C64 95.5(11)
C67 Fe2 C60 C64 -170(7)
C63 Fe2 C60 C64 -38.5(11)
C68 Fe2 C60 C64 178.8(12)
C69 Fe2 C60 C61 -103.0(12)
C62 Fe2 C60 C61 35.8(11)
C66 Fe2 C60 C61 174.1(13)
C65 Fe2 C60 C61 -149.0(11)
C64 Fe2 C60 C61 115.5(15)
C67 Fe2 C60 C61 -55(8)
C63 Fe2 C60 C61 77.0(12)
C68 Fe2 C60 C61 -65.7(15)
C69 Fe2 C60 P3 25.8(14)
C62 Fe2 C60 P3 164.6(14)
C61 Fe2 C60 P3 128.8(18)
C66 Fe2 C60 P3 -57.1(19)
C65 Fe2 C60 P3 -20.2(14)
C64 Fe2 C60 P3 -115.7(16)
C67 Fe2 C60 P3 74(8)
C63 Fe2 C60 P3 -154.2(14)
C68 Fe2 C60 P3 63.0(16)
C64 C60 C61 C62 1(2)
P3 C60 C61 C62 -174.3(16)
Fe2 C60 C61 C62 -60.4(15)
C64 C60 C61 Fe2 61.3(12)
P3 C60 C61 Fe2 -113.9(18)
C69 Fe2 C61 C62 -146.7(12)
C60 Fe2 C61 C62 118.8(17)
C66 Fe2 C61 C62 -28(8)
C65 Fe2 C61 C62 172.4(13)
C64 Fe2 C61 C62 79.3(13)
C67 Fe2 C61 C62 -68.0(16)
C63 Fe2 C61 C62 34.2(13)
C68 Fe2 C61 C62 -104.2(13)
C69 Fe2 C61 C60 94.4(12)
C62 Fe2 C61 C60 -118.8(17)
C66 Fe2 C61 C60 -147(7)
C65 Fe2 C61 C60 53.6(17)
C64 Fe2 C61 C60 -39.6(11)
C67 Fe2 C61 C60 173.1(11)
C63 Fe2 C61 C60 -84.6(12)
C68 Fe2 C61 C60 136.9(11)
C60 C61 C62 C63 -1(3)
Fe2 C61 C62 C63 -59.8(17)
C60 C61 C62 Fe2 59.2(14)
C69 Fe2 C62 C61 54.3(18)
C60 Fe2 C62 C61 -39.9(12)
C66 Fe2 C62 C61 175.6(13)
C65 Fe2 C62 C61 -110(9)
C64 Fe2 C62 C61 -84.6(13)
C67 Fe2 C62 C61 133.5(13)
C63 Fe2 C62 C61 -123.8(19)
C68 Fe2 C62 C61 90.9(13)
C69 Fe2 C62 C63 178.1(14)
C61 Fe2 C62 C63 123.8(19)
C60 Fe2 C62 C63 83.9(14)
C66 Fe2 C62 C63 -60.6(18)
C65 Fe2 C62 C63 13(10)
C64 Fe2 C62 C63 39.2(13)
C67 Fe2 C62 C63 -102.7(14)
C68 Fe2 C62 C63 -145.3(13)
C61 C62 C63 C64 0(3)
Fe2 C62 C63 C64 -59.0(14)
C61 C62 C63 Fe2 58.9(17)
C69 Fe2 C63 C62 -80(41)
C61 Fe2 C63 C62 -34.3(13)
C60 Fe2 C63 C62 -80.6(13)
C66 Fe2 C63 C62 139.6(13)
C65 Fe2 C63 C62 -178.4(12)
C64 Fe2 C63 C62 -118.7(18)
C67 Fe2 C63 C62 94.4(14)
C68 Fe2 C63 C62 56(2)
C69 Fe2 C63 C64 38(42)
C62 Fe2 C63 C64 118.7(18)
C61 Fe2 C63 C64 84.5(13)
C60 Fe2 C63 C64 38.1(11)
C66 Fe2 C63 C64 -101.7(12)
C65 Fe2 C63 C64 -59.6(17)
C67 Fe2 C63 C64 -146.9(12)
C68 Fe2 C63 C64 175.0(12)
C61 C60 C64 C63 -1(2)
P3 C60 C64 C63 175.0(14)
Fe2 C60 C64 C63 59.0(14)
C61 C60 C64 Fe2 -59.9(12)
P3 C60 C64 Fe2 116.0(14)
C62 C63 C64 C60 1(2)
Fe2 C63 C64 C60 -58.5(13)
C62 C63 C64 Fe2 59.2(15)
C69 Fe2 C64 C60 -60.2(15)
C62 Fe2 C64 C60 82.6(12)
C61 Fe2 C64 C60 41.1(11)
C66 Fe2 C64 C60 -145.7(11)
C65 Fe2 C64 C60 -99.6(11)
C67 Fe2 C64 C60 178.2(13)
C63 Fe2 C64 C60 118.7(16)
C68 Fe2 C64 C60 -12(12)
C69 Fe2 C64 C63 -178.9(13)
C62 Fe2 C64 C63 -36.2(12)
C61 Fe2 C64 C63 -77.6(13)
C60 Fe2 C64 C63 -118.7(16)
C66 Fe2 C64 C63 95.6(13)
C65 Fe2 C64 C63 141.6(12)
C67 Fe2 C64 C63 59.5(19)
C68 Fe2 C64 C63 -131(11)
C82 P4 C65 C69 -170.3(16)
C88 P4 C65 C69 81.0(17)
Pt2 P4 C65 C69 -47.4(18)
C82 P4 C65 C66 1.9(19)
C88 P4 C65 C66 -106.7(18)
Pt2 P4 C65 C66 124.8(16)
C82 P4 C65 Fe2 -86.0(12)
C88 P4 C65 Fe2 165.3(10)
Pt2 P4 C65 Fe2 36.8(13)
C62 Fe2 C65 C69 166(9)
C61 Fe2 C65 C69 61.7(16)
C60 Fe2 C65 C69 97.4(11)
C66 Fe2 C65 C69 -115.0(15)
C64 Fe2 C65 C69 141.1(11)
C67 Fe2 C65 C69 -76.2(11)
C63 Fe2 C65 C69 178.3(12)
C68 Fe2 C65 C69 -34.5(10)
C69 Fe2 C65 C66 115.0(15)
C62 Fe2 C65 C66 -79(9)
C61 Fe2 C65 C66 176.7(13)
C60 Fe2 C65 C66 -147.6(11)
C64 Fe2 C65 C66 -103.9(11)
C67 Fe2 C65 C66 38.8(11)
C63 Fe2 C65 C66 -66.7(15)
C68 Fe2 C65 C66 80.5(11)
C69 Fe2 C65 P4 -120.8(16)
C62 Fe2 C65 P4 45(9)
C61 Fe2 C65 P4 -59.1(18)
C60 Fe2 C65 P4 -23.4(13)
C66 Fe2 C65 P4 124.2(16)
C64 Fe2 C65 P4 20.3(13)
C67 Fe2 C65 P4 163.1(13)
C63 Fe2 C65 P4 57.5(16)
C68 Fe2 C65 P4 -155.3(13)
C69 C65 C66 C67 -1(2)
P4 C65 C66 C67 -174.8(15)
Fe2 C65 C66 C67 -59.6(13)
C69 C65 C66 Fe2 58.5(11)
P4 C65 C66 Fe2 -115.2(16)
C69 Fe2 C66 C67 76.3(12)
C62 Fe2 C66 C67 -69.3(16)
C61 Fe2 C66 C67 -45(8)
C60 Fe2 C66 C67 173.1(13)
C65 Fe2 C66 C67 117.5(16)
C64 Fe2 C66 C67 -149.3(11)
C63 Fe2 C66 C67 -104.5(13)
C68 Fe2 C66 C67 33.9(12)
C69 Fe2 C66 C65 -41.2(10)
C62 Fe2 C66 C65 173.2(11)
C61 Fe2 C66 C65 -162(7)
C60 Fe2 C66 C65 55.6(16)
C64 Fe2 C66 C65 93.2(11)
C67 Fe2 C66 C65 -117.5(16)
C63 Fe2 C66 C65 138.0(11)
C68 Fe2 C66 C65 -83.6(11)
C65 C66 C67 C68 0(2)
Fe2 C66 C67 C68 -58.8(16)
C65 C66 C67 Fe2 59.1(13)
C69 Fe2 C67 C68 37.7(12)
C62 Fe2 C67 C68 -100.5(13)
C61 Fe2 C67 C68 -62.2(17)
C60 Fe2 C67 C68 -12(8)
C66 Fe2 C67 C68 124.1(18)
C65 Fe2 C67 C68 84.1(13)
C64 Fe2 C67 C68 178.8(13)
C63 Fe2 C67 C68 -142.2(13)
C69 Fe2 C67 C66 -86.5(13)
C62 Fe2 C67 C66 135.4(12)
C61 Fe2 C67 C66 173.6(12)
C60 Fe2 C67 C66 -136(7)
C65 Fe2 C67 C66 -40.0(11)
C64 Fe2 C67 C66 54.7(19)
C63 Fe2 C67 C66 93.6(13)
C68 Fe2 C67 C66 -124.1(18)
C66 C67 C68 C69 1(2)
Fe2 C67 C68 C69 -56.1(14)
C66 C67 C68 Fe2 56.9(15)
C69 Fe2 C68 C67 -119.0(17)
C62 Fe2 C68 C67 96.4(14)
C61 Fe2 C68 C67 137.3(13)
C60 Fe2 C68 C67 178.2(12)
C66 Fe2 C68 C67 -35.9(12)
C65 Fe2 C68 C67 -81.7(13)
C64 Fe2 C68 C67 -170(11)
C63 Fe2 C68 C67 62.3(19)
C62 Fe2 C68 C69 -144.6(12)
C61 Fe2 C68 C69 -103.7(12)
C60 Fe2 C68 C69 -62.9(15)
C66 Fe2 C68 C69 83.1(12)
C65 Fe2 C68 C69 37.3(11)
C64 Fe2 C68 C69 -51(12)
C67 Fe2 C68 C69 119.0(17)
C63 Fe2 C68 C69 -178.7(14)
C67 C68 C69 C65 -2(2)
Fe2 C68 C69 C65 -59.2(13)
C67 C68 C69 Fe2 57.6(14)
C66 C65 C69 C68 2(2)
P4 C65 C69 C68 175.6(15)
Fe2 C65 C69 C68 61.4(14)
C66 C65 C69 Fe2 -59.6(12)
P4 C65 C69 Fe2 114.3(15)
C62 Fe2 C69 C68 58.8(17)
C61 Fe2 C69 C68 91.9(13)
C60 Fe2 C69 C68 137.9(12)
C66 Fe2 C69 C68 -82.0(12)
C65 Fe2 C69 C68 -123.1(16)
C64 Fe2 C69 C68 175.2(12)
C67 Fe2 C69 C68 -37.1(12)
C63 Fe2 C69 C68 138(41)
C62 Fe2 C69 C65 -178.1(12)
C61 Fe2 C69 C65 -145.0(10)
C60 Fe2 C69 C65 -99.0(11)
C66 Fe2 C69 C65 41.1(10)
C64 Fe2 C69 C65 -61.7(15)
C67 Fe2 C69 C65 86.0(11)
C63 Fe2 C69 C65 -99(41)
C68 Fe2 C69 C65 123.1(16)
C60 P3 C70 C71 124.1(17)
C76 P3 C70 C71 -128.5(18)
Pt2 P3 C70 C71 -4.9(18)
C60 P3 C70 C75 -62.5(16)
C76 P3 C70 C75 44.9(17)
Pt2 P3 C70 C75 168.5(13)
C75 C70 C71 C72 7(3)
P3 C70 C71 C72 -179.7(17)
C70 C71 C72 C73 -8(3)
C71 C72 C73 C74 7(4)
C72 C73 C74 C75 -5(4)
C73 C74 C75 C70 3(3)
C71 C70 C75 C74 -4(3)
P3 C70 C75 C74 -177.9(16)
C60 P3 C76 C81 -34(2)
C70 P3 C76 C81 -143.6(18)
Pt2 P3 C76 C81 100.1(18)
C60 P3 C76 C77 147.8(17)
C70 P3 C76 C77 38.5(19)
Pt2 P3 C76 C77 -77.8(18)
C81 C76 C77 C78 -3(3)
P3 C76 C77 C78 175.3(18)
C76 C77 C78 C79 4(4)
C77 C78 C79 C80 -5(4)
C78 C79 C80 C81 4(4)
C77 C76 C81 C80 2(4)
P3 C76 C81 C80 -176(2)
C79 C80 C81 C76 -2(4)
C65 P4 C82 C83 -63.7(19)
C88 P4 C82 C83 42.3(19)
Pt2 P4 C82 C83 164.5(16)
C65 P4 C82 C87 109.1(16)
C88 P4 C82 C87 -145.0(15)
Pt2 P4 C82 C87 -22.8(16)
C87 C82 C83 C84 5(3)
P4 C82 C83 C84 178.3(17)
C82 C83 C84 C85 -5(3)
C83 C84 C85 C86 1(3)
C84 C85 C86 C87 3(4)
C85 C86 C87 C82 -4(3)
C83 C82 C87 C86 -1(3)
P4 C82 C87 C86 -173.9(18)
C65 P4 C88 C93 147.7(16)
C82 P4 C88 C93 40.3(17)
Pt2 P4 C88 C93 -78.4(16)
C65 P4 C88 C89 -31(2)
C82 P4 C88 C89 -138.0(19)
Pt2 P4 C88 C89 103.3(18)
C93 C88 C89 C90 2(3)
P4 C88 C89 C90 -179.5(19)
C88 C89 C90 C91 2(4)
C89 C90 C91 C92 -5(4)
C90 C91 C92 C93 5(3)
C91 C92 C93 C88 -2(3)
C89 C88 C93 C92 -2(3)
P4 C88 C93 C92 179.6(17)
